data_7055313
loop_
_publ_author_name
'Wei, Tai-Bao'
'Zhu, Yuan-Rong'
'Li, Hui'
'Yan, Guo-Tao'
'Lin, Qi'
'Yao, Hong'
'Zhang, You-Ming'

_publ_section_title
;
 A reversible fluorescent chemosensor for the rapid sensing of
 CN&#x2212;in water: utilization of the intramolecular charge transfer
 blocking
;
_journal_issue 3
_journal_name_full 'New J. Chem.'
_journal_page_first 2327
_journal_paper_doi 10.1039/C5NJ02413G
_journal_volume 40
_journal_year 2016
_chemical_formula_moiety 'C10 H11 N3, 3(H2 O)'
_chemical_formula_sum 'C10 H17 N3 O3'
_chemical_formula_weight 227.26
_chemical_name_systematic
;
 ?
;
_space_group_crystal_system monoclinic
_space_group_IT_number 14
_space_group_name_Hall '-P 2ybc'
_space_group_name_H-M_alt 'P 1 21/c 1'
_symmetry_space_group_name_Hall '-P 2ybc'
_symmetry_space_group_name_H-M 'P 1 21/c 1'
_atom_sites_solution_hydrogens mixed
_atom_sites_solution_primary iterative
_audit_block_doi 10.5517/cc13bmgj
_audit_creation_date 2014-07-18
_audit_creation_method
;
Olex2 1.2
(compiled 2014.06.27 svn.r2953 for OlexSys, GUI svn.r4855)
;
_audit_update_record
;
2014-09-05 deposited with the CCDC.
2016-01-06 downloaded from the CCDC.
;
_cell_angle_alpha 90
_cell_angle_beta 97.420(7)
_cell_angle_gamma 90
_cell_formula_units_Z 4
_cell_length_a 7.0612(5)
_cell_length_b 17.0603(15)
_cell_length_c 10.3203(10)
_cell_measurement_reflns_used 1107
_cell_measurement_temperature 292.3(7)
_cell_measurement_theta_max 26.2320
_cell_measurement_theta_min 3.7540
_cell_volume 1232.84(18)
_computing_cell_refinement
;
CrysAlisPro, Agilent Technologies,
Version 1.171.36.28 (release 01-02-2013 CrysAlis171 .NET)
(compiled Feb  1 2013,16:14:44)
;
_computing_data_collection
;
CrysAlisPro, Agilent Technologies,
Version 1.171.36.28 (release 01-02-2013 CrysAlis171 .NET)
(compiled Feb  1 2013,16:14:44)
;
_computing_data_reduction
;
CrysAlisPro, Agilent Technologies,
Version 1.171.36.28 (release 01-02-2013 CrysAlis171 .NET)
(compiled Feb  1 2013,16:14:44)
;
_computing_molecular_graphics 'Olex2 (Dolomanov et al., 2009)'
_computing_publication_material 'Olex2 (Dolomanov et al., 2009)'
_computing_structure_refinement 'ShelXL (Sheldrick, 2008)'
_computing_structure_solution
;
Superflip (Palatinus & Chapuis, 2007;Palatinus & van der Lee, 2008;
Palatinus et al., 2012)
;
_diffrn_ambient_temperature 292.3(7)
_diffrn_detector_area_resol_mean 16.0733
_diffrn_measured_fraction_theta_full 0.997
_diffrn_measured_fraction_theta_max 0.998
_diffrn_measurement_details
;
  1 omega   -7.00   27.00   1.0000   36.0000
omega____ theta____ kappa____ phi______ frames
    -      -19.5262  -99.0000   30.0000 34

  2 omega -102.00  -76.00   1.0000   36.0000
omega____ theta____ kappa____ phi______ frames
    -      -19.5262  178.0000   90.0000 26

  3 omega   47.00  104.00   1.0000   36.0000
omega____ theta____ kappa____ phi______ frames
    -       22.6512  178.0000   90.0000 57

  4 omega  -49.00   77.00   1.0000   36.0000
omega____ theta____ kappa____ phi______ frames
    -       22.6512  -19.0000 -180.0000 126
;
_diffrn_measurement_device_type 'SuperNova, Dual, Cu at zero, Eos'
_diffrn_measurement_method '\w scans'
_diffrn_orient_matrix_UB_11 -0.0016901000
_diffrn_orient_matrix_UB_12 -0.0211102000
_diffrn_orient_matrix_UB_13 -0.0593680000
_diffrn_orient_matrix_UB_21 -0.0031247000
_diffrn_orient_matrix_UB_22 0.0358105000
_diffrn_orient_matrix_UB_23 -0.0351063000
_diffrn_orient_matrix_UB_31 0.1012326000
_diffrn_orient_matrix_UB_32 0.0007034000
_diffrn_orient_matrix_UB_33 0.0069095000
_diffrn_radiation_monochromator mirror
_diffrn_radiation_type MoK\a
_diffrn_radiation_wavelength 0.71073
_diffrn_reflns_av_R_equivalents 0.0305
_diffrn_reflns_av_unetI/netI 0.0457
_diffrn_reflns_Laue_measured_fraction_full 0.997
_diffrn_reflns_Laue_measured_fraction_max 0.998
_diffrn_reflns_limit_h_max 8
_diffrn_reflns_limit_h_min -8
_diffrn_reflns_limit_k_max 13
_diffrn_reflns_limit_k_min -21
_diffrn_reflns_limit_l_max 12
_diffrn_reflns_limit_l_min -11
_diffrn_reflns_number 4855
_diffrn_reflns_point_group_measured_fraction_full 0.997
_diffrn_reflns_point_group_measured_fraction_max 0.998
_diffrn_reflns_theta_full 25.500
_diffrn_reflns_theta_max 25.988
_diffrn_reflns_theta_min 3.512
_diffrn_source 'SuperNova (Mo) X-ray Source'
_exptl_absorpt_coefficient_mu 0.091
_exptl_absorpt_correction_T_max 1.00000
_exptl_absorpt_correction_T_min 0.55899
_exptl_absorpt_correction_type multi-scan
_exptl_absorpt_process_details
;
CrysAlisPro, Agilent Technologies,
Version 1.171.36.28 (release 01-02-2013 CrysAlis171 .NET)
(compiled Feb  1 2013,16:14:44)
Empirical absorption correction using spherical harmonics,
 implemented in SCALE3 ABSPACK scaling algorithm.
;
_exptl_crystal_colour 'clear light yellow'
_exptl_crystal_density_diffrn 1.224
_exptl_crystal_description needle
_exptl_crystal_F_000 488
_exptl_crystal_size_max 0.28
_exptl_crystal_size_mid 0.19
_exptl_crystal_size_min 0.17
_refine_diff_density_max 0.253
_refine_diff_density_min -0.173
_refine_diff_density_rms 0.040
_refine_ls_extinction_method none
_refine_ls_goodness_of_fit_ref 1.102
_refine_ls_hydrogen_treatment mixed
_refine_ls_matrix_type full
_refine_ls_number_parameters 164
_refine_ls_number_reflns 2421
_refine_ls_number_restraints 0
_refine_ls_restrained_S_all 1.102
_refine_ls_R_factor_all 0.0979
_refine_ls_R_factor_gt 0.0629
_refine_ls_shift/su_max 0.000
_refine_ls_shift/su_mean 0.000
_refine_ls_structure_factor_coef Fsqd
_refine_ls_weighting_details
;
 w=1/[\s^2^(Fo^2^)+(0.0826P)^2^+0.1898P]
 where P=(Fo^2^+2Fc^2^)/3
;
_refine_ls_weighting_scheme calc
_refine_ls_wR_factor_gt 0.1739
_refine_ls_wR_factor_ref 0.2025
_reflns_Friedel_coverage 0.000
_reflns_number_gt 1521
_reflns_number_total 2421
_reflns_threshold_expression 'I > 2\s(I)'
_cod_data_source_file c5nj02413g2.cif
_cod_data_source_block zhuyr0717
_cod_depositor_comments 'Adding full bibliography for 7055313.cif.'
_cod_original_cell_volume 1232.83(19)
_cod_database_code 7055313
_shelxl_version_number 2013-2
_shelx_space_group_comment
;
The symmetry employed for this shelxl refinement is uniquely defined
by the following loop, which should always be used as a source of
symmetry information in preference to the above space-group names.
They are only intended as comments.
;
_reflns_odcompleteness_completeness 99.73
_reflns_odcompleteness_iscentric 1
_reflns_odcompleteness_theta 26.32
_olex2_refinement_description
;
1. Fixed Uiso
 At 1.2 times of:
  All C(H) groups
 At 1.5 times of:
  All C(H,H,H) groups, All O(H,H) groups
2.a Free rotating group:
 O1(H1C,H1D), O2(H2A,H2B), O3(H3A,H3B)
2.b Aromatic/amide H refined with riding coordinates:
 C2(H2), C3(H3), C7(H7)
2.c Idealised Me refined as rotating group:
 C9(H9A,H9B,H9C), C10(H10A,H10B,H10C)
;
_olex2_submission_special_instructions 'No special instructions were received'

loop_
_space_group_symop_operation_xyz
'x, y, z'
'-x, y+1/2, -z+1/2'
'-x, -y, -z'
'x, -y-1/2, z-1/2'

loop_
_atom_site_label
_atom_site_type_symbol
_atom_site_fract_x
_atom_site_fract_y
_atom_site_fract_z
_atom_site_U_iso_or_equiv
_atom_site_adp_type
_atom_site_occupancy
_atom_site_site_symmetry_order
_atom_site_calc_flag
_atom_site_refinement_flags_posn
N1 N 0.8499(4) 0.69365(19) 0.2977(4) 0.0723(8) Uani 1 1 d .
H1A H 0.884(5) 0.740(2) 0.336(4) 0.086(12) Uiso 1 1 d .
H1B H 0.831(6) 0.685(3) 0.215(5) 0.117(16) Uiso 1 1 d .
N2 N 0.7641(3) 0.56459(13) 0.3202(2) 0.0459(6) Uani 1 1 d .
N3 N 0.6854(3) 0.43413(13) 0.3352(2) 0.0467(6) Uani 1 1 d .
C1 C 0.8186(3) 0.63234(17) 0.3754(3) 0.0506(7) Uani 1 1 d .
C2 C 0.8477(4) 0.64284(19) 0.5139(3) 0.0575(8) Uani 1 1 d .
H2 H 0.8867 0.6911 0.5499 0.069 Uiso 1 1 calc R
C3 C 0.8178(3) 0.58189(18) 0.5917(3) 0.0531(7) Uani 1 1 d .
H3 H 0.8346 0.5883 0.6819 0.064 Uiso 1 1 calc R
C4 C 0.7611(3) 0.50814(16) 0.5373(2) 0.0457(7) Uani 1 1 d .
C5 C 0.7355(3) 0.50276(15) 0.3984(2) 0.0415(6) Uani 1 1 d .
C6 C 0.6576(4) 0.37122(17) 0.4058(3) 0.0528(7) Uani 1 1 d .
C7 C 0.6776(4) 0.37362(19) 0.5441(3) 0.0578(8) Uani 1 1 d .
H7 H 0.6560 0.3285 0.5905 0.069 Uiso 1 1 calc R
C8 C 0.7278(3) 0.44070(18) 0.6097(3) 0.0519(7) Uani 1 1 d .
C9 C 0.6092(5) 0.29644(19) 0.3341(4) 0.0798(10) Uani 1 1 d .
H9A H 0.5072 0.3055 0.2647 0.120 Uiso 1 1 calc GR
H9B H 0.5699 0.2581 0.3933 0.120 Uiso 1 1 calc GR
H9C H 0.7194 0.2776 0.2981 0.120 Uiso 1 1 calc GR
C10 C 0.7493(5) 0.4438(2) 0.7572(3) 0.0758(10) Uani 1 1 d .
H10A H 0.7111 0.3945 0.7904 0.114 Uiso 1 1 calc GR
H10B H 0.6702 0.4848 0.7844 0.114 Uiso 1 1 calc GR
H10C H 0.8803 0.4540 0.7904 0.114 Uiso 1 1 calc GR
O1 O 0.6880(4) 0.41393(15) 0.0675(2) 0.0827(8) Uani 1 1 d .
H1C H 0.6813 0.4163 0.1491 0.124 Uiso 1 1 d G
H1D H 0.7027 0.4598 0.0383 0.124 Uiso 1 1 d G
O2 O 0.9705(4) 0.66719(16) 0.9446(4) 0.1219(13) Uani 1 1 d .
H2A H 1.0693 0.6389 0.9430 0.183 Uiso 1 1 d G
H2B H 0.8835 0.6404 0.9734 0.183 Uiso 1 1 d G
O3 O 0.6968(3) 0.5800(2) 0.0480(2) 0.0962(9) Uani 1 1 d .
H3A H 0.7079 0.5753 0.1306 0.144 Uiso 1 1 d G
H3B H 0.5808 0.5892 0.0187 0.144 Uiso 1 1 d G

loop_
_atom_site_aniso_label
_atom_site_aniso_U_11
_atom_site_aniso_U_22
_atom_site_aniso_U_33
_atom_site_aniso_U_23
_atom_site_aniso_U_13
_atom_site_aniso_U_12
N1 0.089(2) 0.0577(19) 0.068(2) 0.0064(17) 0.0008(16) -0.0072(14)
N2 0.0444(11) 0.0562(14) 0.0365(12) 0.0007(11) 0.0030(9) 0.0002(9)
N3 0.0420(11) 0.0584(14) 0.0392(12) 0.0008(11) 0.0042(9) 0.0010(9)
C1 0.0438(13) 0.0550(17) 0.0522(17) 0.0001(15) 0.0031(11) 0.0021(12)
C2 0.0530(15) 0.0650(19) 0.0542(18) -0.0159(16) 0.0054(13) -0.0008(13)
C3 0.0445(14) 0.075(2) 0.0394(15) -0.0120(15) 0.0046(11) 0.0036(13)
C4 0.0347(12) 0.0694(18) 0.0331(13) -0.0006(13) 0.0051(9) 0.0059(11)
C5 0.0308(11) 0.0567(16) 0.0368(13) -0.0026(12) 0.0043(9) 0.0042(10)
C6 0.0460(14) 0.0616(17) 0.0511(17) -0.0019(15) 0.0074(11) 0.0013(12)
C7 0.0499(15) 0.072(2) 0.0525(18) 0.0152(16) 0.0118(12) 0.0029(13)
C8 0.0407(13) 0.077(2) 0.0385(14) 0.0035(15) 0.0064(10) 0.0059(13)
C9 0.093(2) 0.064(2) 0.083(3) -0.005(2) 0.0143(19) -0.0093(18)
C10 0.077(2) 0.113(3) 0.0386(17) 0.0075(18) 0.0106(14) 0.0090(18)
O1 0.0959(17) 0.111(2) 0.0414(13) -0.0006(13) 0.0091(12) 0.0250(15)
O2 0.101(2) 0.0804(19) 0.193(4) 0.050(2) 0.051(2) 0.0274(15)
O3 0.0827(16) 0.157(3) 0.0484(14) 0.0143(17) 0.0071(11) -0.0200(17)

loop_
_atom_type_symbol
_atom_type_description
_atom_type_scat_dispersion_real
_atom_type_scat_dispersion_imag
_atom_type_scat_source
C C 0.0033 0.0016 'International Tables Vol C Tables 4.2.6.8 and 6.1.1.4'
H H 0.0000 0.0000 'International Tables Vol C Tables 4.2.6.8 and 6.1.1.4'
N N 0.0061 0.0033 'International Tables Vol C Tables 4.2.6.8 and 6.1.1.4'
O O 0.0106 0.0060 'International Tables Vol C Tables 4.2.6.8 and 6.1.1.4'

loop_
_citation_id
_citation_doi
_citation_year
1 10.1039/C4RA09961C 2014

loop_
_geom_angle_atom_site_label_1
_geom_angle_atom_site_label_2
_geom_angle_atom_site_label_3
_geom_angle
H1A N1 H1B 126(4)
C1 N1 H1A 118(2)
C1 N1 H1B 116(3)
C1 N2 C5 118.7(2)
C6 N3 C5 118.7(2)
N1 C1 C2 118.8(3)
N2 C1 N1 118.7(3)
N2 C1 C2 122.4(3)
C1 C2 H2 120.5
C3 C2 C1 119.1(3)
C3 C2 H2 120.5
C2 C3 H3 119.7
C2 C3 C4 120.6(3)
C4 C3 H3 119.7
C3 C4 C5 116.7(2)
C8 C4 C3 125.0(3)
C8 C4 C5 118.2(3)
N2 C5 N3 115.6(2)
N2 C5 C4 122.6(2)
N3 C5 C4 121.8(2)
N3 C6 C7 121.8(3)
N3 C6 C9 117.4(3)
C7 C6 C9 120.7(3)
C6 C7 H7 119.5
C8 C7 C6 120.9(3)
C8 C7 H7 119.5
C4 C8 C10 120.3(3)
C7 C8 C4 118.5(3)
C7 C8 C10 121.3(3)
C6 C9 H9A 109.5
C6 C9 H9B 109.5
C6 C9 H9C 109.5
H9A C9 H9B 109.5
H9A C9 H9C 109.5
H9B C9 H9C 109.5
C8 C10 H10A 109.5
C8 C10 H10B 109.5
C8 C10 H10C 109.5
H10A C10 H10B 109.5
H10A C10 H10C 109.5
H10B C10 H10C 109.5
H1C O1 H1D 109.5
H2A O2 H2B 109.5
H3A O3 H3B 109.5

loop_
_geom_bond_atom_site_label_1
_geom_bond_atom_site_label_2
_geom_bond_distance
N1 H1A 0.90(4)
N1 H1B 0.86(5)
N1 C1 1.353(4)
N2 C1 1.324(3)
N2 C5 1.359(3)
N3 C5 1.364(3)
N3 C6 1.326(3)
C1 C2 1.429(4)
C2 H2 0.9300
C2 C3 1.347(4)
C3 H3 0.9300
C3 C4 1.414(4)
C4 C5 1.424(3)
C4 C8 1.408(4)
C6 C7 1.417(4)
C6 C9 1.492(4)
C7 H7 0.9300
C7 C8 1.353(4)
C8 C10 1.511(4)
C9 H9A 0.9600
C9 H9B 0.9600
C9 H9C 0.9600
C10 H10A 0.9600
C10 H10B 0.9600
C10 H10C 0.9600
O1 H1C 0.8499
O1 H1D 0.8503
O2 H2A 0.8499
O2 H2B 0.8499
O3 H3A 0.8498
O3 H3B 0.8500

loop_
_geom_torsion_atom_site_label_1
_geom_torsion_atom_site_label_2
_geom_torsion_atom_site_label_3
_geom_torsion_atom_site_label_4
_geom_torsion
N1 C1 C2 C3 -179.6(3)
N2 C1 C2 C3 -0.3(4)
N3 C6 C7 C8 -0.5(4)
C1 N2 C5 N3 -178.0(2)
C1 N2 C5 C4 0.3(3)
C1 C2 C3 C4 0.9(4)
C2 C3 C4 C5 -0.9(3)
C2 C3 C4 C8 179.5(2)
C3 C4 C5 N2 0.2(3)
C3 C4 C5 N3 178.4(2)
C3 C4 C8 C7 -178.7(2)
C3 C4 C8 C10 0.8(4)
C5 N2 C1 N1 179.0(2)
C5 N2 C1 C2 -0.3(3)
C5 N3 C6 C7 0.3(3)
C5 N3 C6 C9 -178.1(2)
C5 C4 C8 C7 1.6(3)
C5 C4 C8 C10 -178.8(2)
C6 N3 C5 N2 179.2(2)
C6 N3 C5 C4 0.9(3)
C6 C7 C8 C4 -0.5(4)
C6 C7 C8 C10 180.0(2)
C8 C4 C5 N2 179.9(2)
C8 C4 C5 N3 -1.9(3)
C9 C6 C7 C8 177.8(3)
